data_4086178
loop_
_publ_author_name
'DeMott, Jessica C.'
'Gu, Weixing'
'McCulloch, Billy J.'
'Herbert, David E.'
'Goshert, Mitchell D.'
'Walensky, Justin R.'
'Zhou, Jia'
'Ozerov, Oleg V.'

_publ_section_title
;
 Silyl--Silylene Interplay in Cationic PSiP Pincer Complexes of Platinum
;
_journal_issue 16
_journal_name_full Organometallics
_journal_page_first 3930
_journal_paper_doi 10.1021/acs.organomet.5b00596
_journal_volume 34
_journal_year 2015
_chemical_formula_moiety 'C24 H36 Cl P2 Pt Si, C3 H5 B11 Cl11'
_chemical_formula_sum 'C27 H41 B11 Cl12 P2 Pt Si'
_chemical_formula_weight 1195.03
_chemical_name_common '[(PSi(Cl)P)Pt][EtCB11Cl11]'
_chemical_name_systematic
; 
 ? 
;
_space_group_IT_number 14
_symmetry_cell_setting monoclinic
_symmetry_space_group_name_Hall '-P 2ybc'
_symmetry_space_group_name_H-M 'P 1 21/c 1'
_atom_sites_solution_hydrogens geom
_atom_sites_solution_primary direct
_atom_sites_solution_secondary difmap
_audit_creation_method SHELXL-97
_cell_angle_alpha 90.00
_cell_angle_beta 116.319(3)
_cell_angle_gamma 90.00
_cell_formula_units_Z 4
_cell_length_a 16.208(5)
_cell_length_b 20.077(6)
_cell_length_c 16.004(5)
_cell_measurement_reflns_used 9867
_cell_measurement_temperature 110(2)
_cell_measurement_theta_max 27.78
_cell_measurement_theta_min 2.48
_cell_volume 4668(2)
_computing_structure_refinement 'SHELXL-97 (Sheldrick, 2008)'
_computing_structure_solution 'SHELXS-97 (Sheldrick, 2008)'
_diffrn_ambient_temperature 110(2)
_diffrn_measured_fraction_theta_full 1.000
_diffrn_measured_fraction_theta_max 1.000
_diffrn_radiation_monochromator graphite
_diffrn_radiation_source 'fine-focus sealed tube'
_diffrn_radiation_type MoK\a
_diffrn_radiation_wavelength 0.71073
_diffrn_reflns_av_R_equivalents 0.0376
_diffrn_reflns_av_sigmaI/netI 0.0262
_diffrn_reflns_limit_h_max 19
_diffrn_reflns_limit_h_min -19
_diffrn_reflns_limit_k_max 23
_diffrn_reflns_limit_k_min -23
_diffrn_reflns_limit_l_max 19
_diffrn_reflns_limit_l_min -19
_diffrn_reflns_number 44456
_diffrn_reflns_theta_full 25.00
_diffrn_reflns_theta_max 25.00
_diffrn_reflns_theta_min 2.03
_exptl_absorpt_coefficient_mu 3.811
_exptl_absorpt_correction_T_max 0.7456
_exptl_absorpt_correction_T_min 0.4911
_exptl_absorpt_correction_type multi-scan
_exptl_absorpt_process_details SADABS
_exptl_crystal_colour yellow
_exptl_crystal_density_diffrn 1.700
_exptl_crystal_density_method 'not measured'
_exptl_crystal_description block
_exptl_crystal_F_000 2336
_exptl_crystal_size_max 0.24
_exptl_crystal_size_mid 0.18
_exptl_crystal_size_min 0.05
_refine_diff_density_max 0.840
_refine_diff_density_min -0.761
_refine_diff_density_rms 0.079
_refine_ls_extinction_method none
_refine_ls_goodness_of_fit_ref 1.137
_refine_ls_hydrogen_treatment constr
_refine_ls_matrix_type full
_refine_ls_number_parameters 496
_refine_ls_number_reflns 8226
_refine_ls_number_restraints 0
_refine_ls_restrained_S_all 1.137
_refine_ls_R_factor_all 0.0327
_refine_ls_R_factor_gt 0.0273
_refine_ls_shift/su_max 0.002
_refine_ls_shift/su_mean 0.000
_refine_ls_structure_factor_coef Fsqd
_refine_ls_weighting_details 'calc w=1/[\s^2^(Fo^2^)+(0.0160P)^2^+8.6295P] where P=(Fo^2^+2Fc^2^)/3'
_refine_ls_weighting_scheme calc
_refine_ls_wR_factor_gt 0.0583
_refine_ls_wR_factor_ref 0.0601
_reflns_number_gt 7372
_reflns_number_total 8226
_reflns_threshold_expression >2sigma(I)
_cod_data_source_file om5b00596_si_003.cif
_cod_data_source_block 2b
_cod_depositor_comments 'Adding full bibliography for 4086177--4086181.cif.'
_cod_original_sg_symbol_H-M P2(1)/c
_cod_database_code 4086178

loop_
_symmetry_equiv_pos_as_xyz
'x, y, z'
'-x, y+1/2, -z+1/2'
'-x, -y, -z'
'x, -y-1/2, z-1/2'

loop_
_atom_site_label
_atom_site_type_symbol
_atom_site_fract_x
_atom_site_fract_y
_atom_site_fract_z
_atom_site_U_iso_or_equiv
_atom_site_adp_type
_atom_site_occupancy
_atom_site_symmetry_multiplicity
_atom_site_calc_flag
_atom_site_refinement_flags
Pt1 Pt 0.291752(10) 0.355826(7) 0.704992(10) 0.02288(5) Uani 1 1 d .
Si1 Si 0.14771(7) 0.35655(5) 0.69114(7) 0.0237(2) Uani 1 1 d .
Cl2 Cl 0.47608(6) 0.35133(5) 0.71514(7) 0.0348(2) Uani 1 1 d .
P2 P 0.28171(7) 0.47040(5) 0.70536(7) 0.0277(2) Uani 1 1 d .
P1 P 0.29458(7) 0.24400(5) 0.74272(7) 0.0236(2) Uani 1 1 d .
Cl5 Cl 0.59714(7) 0.51435(5) 0.81181(9) 0.0419(3) Uani 1 1 d .
Cl9 Cl 0.81981(8) 0.35687(7) 0.67148(8) 0.0524(3) Uani 1 1 d .
Cl1 Cl 0.04953(7) 0.34050(5) 0.55476(7) 0.0378(2) Uani 1 1 d .
Cl11 Cl 0.80449(8) 0.51613(6) 0.77924(10) 0.0533(3) Uani 1 1 d .
Cl3 Cl 0.61480(8) 0.37615(6) 0.97055(8) 0.0438(3) Uani 1 1 d .
Cl4 Cl 0.63556(8) 0.22089(5) 0.86956(9) 0.0450(3) Uani 1 1 d .
Cl8 Cl 0.84157(8) 0.22451(6) 0.84327(10) 0.0542(3) Uani 1 1 d .
Cl7 Cl 0.62219(8) 0.25512(6) 0.63824(8) 0.0502(3) Uani 1 1 d .
Cl6 Cl 0.59327(8) 0.43868(7) 0.60145(8) 0.0518(3) Uani 1 1 d .
Cl12 Cl 0.95479(7) 0.38483(7) 0.91944(9) 0.0557(3) Uani 1 1 d .
Cl10 Cl 0.81578(8) 0.47557(6) 1.00936(8) 0.0493(3) Uani 1 1 d .
C22 C 0.2831(3) 0.17937(19) 0.6574(3) 0.0305(9) Uani 1 1 d .
H23 H 0.2901 0.1351 0.6885 0.037 Uiso 1 1 calc R
C1 C 0.1399(3) 0.28500(18) 0.7619(3) 0.0253(8) Uani 1 1 d .
C7 C 0.1203(2) 0.44173(19) 0.7189(3) 0.0266(8) Uani 1 1 d .
C8 C 0.1790(3) 0.49281(19) 0.7182(3) 0.0294(9) Uani 1 1 d .
C2 C 0.2019(3) 0.23188(19) 0.7768(2) 0.0259(8) Uani 1 1 d .
C3 C 0.1951(3) 0.1746(2) 0.8228(3) 0.0327(9) Uani 1 1 d .
H1 H 0.2346 0.1378 0.8301 0.039 Uiso 1 1 calc R
C5 C 0.0726(3) 0.2245(2) 0.8468(3) 0.0349(10) Uani 1 1 d .
H3 H 0.0305 0.2227 0.8732 0.042 Uiso 1 1 calc R
C6 C 0.0756(3) 0.2801(2) 0.7976(3) 0.0299(9) Uani 1 1 d .
H4 H 0.0333 0.3154 0.7877 0.036 Uiso 1 1 calc R
B10 B 0.5998(3) 0.3606(2) 0.7710(3) 0.0273(9) Uani 1 1 d .
B11 B 0.6571(3) 0.4390(2) 0.8152(3) 0.0302(10) Uani 1 1 d .
B12 B 0.6688(3) 0.3139(3) 0.7307(3) 0.0326(11) Uani 1 1 d .
C19 C 0.4037(3) 0.2279(2) 0.8482(3) 0.0343(9) Uani 1 1 d .
H30 H 0.4542 0.2460 0.8350 0.041 Uiso 1 1 calc R
C9 C 0.1584(3) 0.5592(2) 0.7283(3) 0.0427(11) Uani 1 1 d .
H8 H 0.1978 0.5939 0.7274 0.051 Uiso 1 1 calc R
C12 C 0.0426(3) 0.4589(2) 0.7304(3) 0.0364(10) Uani 1 1 d .
H5 H 0.0023 0.4248 0.7312 0.044 Uiso 1 1 calc R
B17 B 0.6656(3) 0.3737(2) 0.8929(3) 0.0302(10) Uani 1 1 d .
C16 C 0.3808(3) 0.5000(2) 0.8126(3) 0.0351(10) Uani 1 1 d .
H19 H 0.4368 0.4784 0.8134 0.042 Uiso 1 1 calc R
C21 C 0.4281(3) 0.1554(2) 0.8771(3) 0.0484(12) Uani 1 1 d .
H36 H 0.4908 0.1529 0.9276 0.073 Uiso 1 1 calc R
H35 H 0.4244 0.1296 0.8235 0.073 Uiso 1 1 calc R
H34 H 0.3848 0.1372 0.8986 0.073 Uiso 1 1 calc R
B20 B 0.6576(3) 0.4025(2) 0.7131(3) 0.0316(10) Uani 1 1 d .
C13 C 0.2740(3) 0.5191(2) 0.6049(3) 0.0424(11) Uani 1 1 d .
H9 H 0.2732 0.5674 0.6200 0.051 Uiso 1 1 calc R
C18 C 0.3713(3) 0.4729(2) 0.8973(3) 0.0431(11) Uani 1 1 d .
H22 H 0.4280 0.4818 0.9540 0.065 Uiso 1 1 calc R
H21 H 0.3603 0.4248 0.8904 0.065 Uiso 1 1 calc R
H20 H 0.3194 0.4949 0.9019 0.065 Uiso 1 1 calc R
C4 C 0.1311(3) 0.1714(2) 0.8577(3) 0.0381(10) Uani 1 1 d .
H2 H 0.1271 0.1324 0.8894 0.046 Uiso 1 1 calc R
C20 C 0.4041(4) 0.2689(3) 0.9286(3) 0.0561(14) Uani 1 1 d .
H31 H 0.3627 0.2483 0.9509 0.084 Uiso 1 1 calc R
H32 H 0.3832 0.3143 0.9071 0.084 Uiso 1 1 calc R
H33 H 0.4667 0.2704 0.9795 0.084 Uiso 1 1 calc R
B5 B 0.7648(3) 0.4224(3) 0.9119(3) 0.0346(11) Uani 1 1 d .
C25 C 0.7733(3) 0.3365(2) 0.9238(3) 0.0348(10) Uani 1 1 d .
C10 C 0.0806(3) 0.5743(2) 0.7396(4) 0.0466(12) Uani 1 1 d .
H7 H 0.0668 0.6193 0.7466 0.056 Uiso 1 1 calc R
C23 C 0.3603(4) 0.1866(2) 0.6278(3) 0.0487(12) Uani 1 1 d .
H27 H 0.3564 0.1502 0.5854 0.073 Uiso 1 1 calc R
H29 H 0.4200 0.1849 0.6831 0.073 Uiso 1 1 calc R
H28 H 0.3540 0.2293 0.5960 0.073 Uiso 1 1 calc R
B9 B 0.6733(3) 0.2962(2) 0.8412(3) 0.0315(10) Uani 1 1 d .
C11 C 0.0232(3) 0.5242(2) 0.7406(3) 0.0432(11) Uani 1 1 d .
H6 H -0.0301 0.5348 0.7484 0.052 Uiso 1 1 calc R
B24 B 0.8334(3) 0.3767(3) 0.8692(3) 0.0354(11) Uani 1 1 d .
C24 C 0.1872(3) 0.1818(2) 0.5742(3) 0.0527(13) Uani 1 1 d .
H26 H 0.1787 0.2248 0.5425 0.079 Uiso 1 1 calc R
H24 H 0.1401 0.1765 0.5965 0.079 Uiso 1 1 calc R
H25 H 0.1814 0.1458 0.5307 0.079 Uiso 1 1 calc R
B13 B 0.7669(3) 0.3633(3) 0.7478(3) 0.0335(11) Uani 1 1 d .
C17 C 0.3985(3) 0.5748(2) 0.8193(3) 0.0464(12) Uani 1 1 d .
H16 H 0.3494 0.5977 0.8278 0.070 Uiso 1 1 calc R
H17 H 0.3996 0.5905 0.7618 0.070 Uiso 1 1 calc R
H18 H 0.4579 0.5842 0.8725 0.070 Uiso 1 1 calc R
B15 B 0.7595(3) 0.4406(3) 0.7999(4) 0.0360(11) Uani 1 1 d .
C15 C 0.3587(4) 0.5066(3) 0.5886(4) 0.0729(18) Uani 1 1 d .
H15 H 0.3581 0.4605 0.5685 0.109 Uiso 1 1 calc R
H14 H 0.4144 0.5145 0.6467 0.109 Uiso 1 1 calc R
H13 H 0.3578 0.5370 0.5403 0.109 Uiso 1 1 calc R
B27 B 0.7778(3) 0.2989(2) 0.8281(3) 0.0348(11) Uani 1 1 d .
C26 C 0.8192(4) 0.3043(3) 1.0218(3) 0.0597(14) Uani 1 1 d .
H38 H 0.7899 0.3238 1.0588 0.072 Uiso 1 1 calc R
H37 H 0.8034 0.2564 1.0141 0.072 Uiso 1 1 calc R
C14 C 0.1837(4) 0.5032(3) 0.5193(3) 0.0665(16) Uani 1 1 d .
H12 H 0.1800 0.5294 0.4660 0.100 Uiso 1 1 calc R
H11 H 0.1317 0.5144 0.5323 0.100 Uiso 1 1 calc R
H10 H 0.1818 0.4557 0.5047 0.100 Uiso 1 1 calc R
C27 C 0.9187(4) 0.3095(3) 1.0775(4) 0.084(2) Uani 1 1 d .
H41 H 0.9499 0.2852 1.0466 0.127 Uiso 1 1 calc R
H39 H 0.9361 0.2903 1.1394 0.127 Uiso 1 1 calc R
H40 H 0.9370 0.3565 1.0841 0.127 Uiso 1 1 calc R

loop_
_atom_site_aniso_label
_atom_site_aniso_U_11
_atom_site_aniso_U_22
_atom_site_aniso_U_33
_atom_site_aniso_U_23
_atom_site_aniso_U_13
_atom_site_aniso_U_12
Pt1 0.02477(8) 0.02501(8) 0.02391(8) -0.00039(6) 0.01535(6) 0.00087(6)
Si1 0.0220(5) 0.0259(5) 0.0234(5) -0.0016(4) 0.0103(4) -0.0005(4)
Cl2 0.0235(5) 0.0414(6) 0.0420(6) 0.0006(5) 0.0168(4) 0.0001(4)
P2 0.0294(6) 0.0251(5) 0.0365(6) -0.0009(4) 0.0218(5) -0.0016(4)
P1 0.0249(5) 0.0269(5) 0.0222(5) 0.0022(4) 0.0133(4) 0.0035(4)
Cl5 0.0399(6) 0.0284(5) 0.0741(8) -0.0003(5) 0.0405(6) -0.0010(4)
Cl9 0.0411(6) 0.0814(9) 0.0508(7) -0.0162(6) 0.0351(6) -0.0031(6)
Cl1 0.0356(6) 0.0426(6) 0.0264(5) -0.0009(4) 0.0058(4) -0.0022(5)
Cl11 0.0475(7) 0.0464(7) 0.0886(9) 0.0007(6) 0.0506(7) -0.0075(5)
Cl3 0.0539(7) 0.0542(7) 0.0386(6) -0.0022(5) 0.0344(6) -0.0025(5)
Cl4 0.0397(6) 0.0335(6) 0.0622(7) 0.0087(5) 0.0230(6) 0.0031(5)
Cl8 0.0303(6) 0.0468(7) 0.0772(9) -0.0148(6) 0.0161(6) 0.0104(5)
Cl7 0.0382(6) 0.0626(8) 0.0443(6) -0.0273(6) 0.0132(5) -0.0043(5)
Cl6 0.0483(7) 0.0772(9) 0.0362(6) 0.0200(6) 0.0245(5) 0.0087(6)
Cl12 0.0224(6) 0.0779(9) 0.0619(8) -0.0241(7) 0.0142(5) -0.0059(5)
Cl10 0.0443(7) 0.0563(7) 0.0470(7) -0.0261(6) 0.0199(6) -0.0108(5)
C22 0.039(2) 0.027(2) 0.030(2) 0.0020(17) 0.0197(19) 0.0057(18)
C1 0.024(2) 0.028(2) 0.0242(19) -0.0042(16) 0.0117(16) -0.0048(16)
C7 0.0211(19) 0.029(2) 0.029(2) -0.0018(17) 0.0114(17) 0.0005(16)
C8 0.025(2) 0.030(2) 0.037(2) -0.0028(17) 0.0173(18) -0.0002(17)
C2 0.027(2) 0.030(2) 0.0214(19) -0.0003(16) 0.0120(17) 0.0004(17)
C3 0.032(2) 0.033(2) 0.038(2) 0.0057(19) 0.0192(19) 0.0050(18)
C5 0.029(2) 0.047(3) 0.033(2) 0.004(2) 0.0180(19) -0.0010(19)
C6 0.023(2) 0.037(2) 0.030(2) -0.0005(18) 0.0118(17) 0.0007(17)
B10 0.023(2) 0.035(3) 0.027(2) -0.001(2) 0.0143(19) 0.0004(19)
B11 0.032(2) 0.030(2) 0.039(3) -0.002(2) 0.025(2) -0.004(2)
B12 0.020(2) 0.047(3) 0.031(3) -0.009(2) 0.012(2) 0.001(2)
C19 0.027(2) 0.047(3) 0.031(2) 0.0097(19) 0.0141(18) 0.0060(19)
C9 0.038(3) 0.028(2) 0.073(3) -0.003(2) 0.034(2) 0.0005(19)
C12 0.026(2) 0.035(2) 0.052(3) -0.002(2) 0.022(2) -0.0018(18)
B17 0.035(3) 0.032(3) 0.030(2) -0.005(2) 0.020(2) -0.003(2)
C16 0.026(2) 0.036(2) 0.049(3) -0.009(2) 0.022(2) -0.0037(18)
C21 0.042(3) 0.056(3) 0.042(3) 0.020(2) 0.014(2) 0.017(2)
B20 0.026(2) 0.045(3) 0.029(2) 0.004(2) 0.017(2) 0.003(2)
C13 0.053(3) 0.035(2) 0.052(3) 0.011(2) 0.034(2) 0.005(2)
C18 0.042(3) 0.048(3) 0.036(2) -0.010(2) 0.014(2) -0.013(2)
C4 0.039(3) 0.044(3) 0.037(2) 0.013(2) 0.022(2) -0.002(2)
C20 0.052(3) 0.069(4) 0.028(2) -0.005(2) 0.000(2) 0.011(3)
B5 0.032(3) 0.043(3) 0.034(3) -0.012(2) 0.019(2) -0.005(2)
C25 0.031(2) 0.040(2) 0.030(2) -0.0028(18) 0.0103(19) 0.0047(18)
C10 0.043(3) 0.029(2) 0.074(3) -0.002(2) 0.032(3) 0.009(2)
C23 0.076(4) 0.042(3) 0.054(3) -0.008(2) 0.052(3) -0.002(2)
B9 0.030(3) 0.031(3) 0.034(3) -0.002(2) 0.014(2) 0.003(2)
C11 0.030(2) 0.040(3) 0.069(3) 0.003(2) 0.030(2) 0.009(2)
B24 0.026(2) 0.045(3) 0.035(3) -0.012(2) 0.014(2) -0.002(2)
C24 0.060(3) 0.047(3) 0.034(3) -0.014(2) 0.005(2) 0.005(2)
B13 0.025(2) 0.046(3) 0.034(3) -0.007(2) 0.017(2) 0.001(2)
C17 0.050(3) 0.039(3) 0.062(3) -0.013(2) 0.035(3) -0.016(2)
B15 0.033(3) 0.044(3) 0.043(3) -0.006(2) 0.029(2) -0.005(2)
C15 0.083(4) 0.095(5) 0.076(4) 0.038(3) 0.066(4) 0.027(3)
B27 0.023(2) 0.041(3) 0.038(3) -0.008(2) 0.010(2) 0.004(2)
C26 0.054(3) 0.073(4) 0.038(3) 0.005(3) 0.007(2) 0.004(3)
C14 0.087(4) 0.065(4) 0.041(3) 0.010(3) 0.023(3) -0.005(3)
C27 0.077(4) 0.089(5) 0.061(4) -0.001(3) 0.007(3) 0.032(4)

loop_
_atom_type_symbol
_atom_type_description
_atom_type_scat_dispersion_real
_atom_type_scat_dispersion_imag
_atom_type_scat_source
C C 0.0033 0.0016 'International Tables Vol C Tables 4.2.6.8 and 6.1.1.4'
H H 0.0000 0.0000 'International Tables Vol C Tables 4.2.6.8 and 6.1.1.4'
B B 0.0013 0.0007 'International Tables Vol C Tables 4.2.6.8 and 6.1.1.4'
Si Si 0.0817 0.0704 'International Tables Vol C Tables 4.2.6.8 and 6.1.1.4'
P P 0.1023 0.0942 'International Tables Vol C Tables 4.2.6.8 and 6.1.1.4'
Cl Cl 0.1484 0.1585 'International Tables Vol C Tables 4.2.6.8 and 6.1.1.4'
Pt Pt -1.7033 8.3905 'International Tables Vol C Tables 4.2.6.8 and 6.1.1.4'

loop_
_geom_angle_atom_site_label_1
_geom_angle_atom_site_label_2
_geom_angle_atom_site_label_3
_geom_angle
Si1 Pt1 P2 85.55(4)
Si1 Pt1 P1 86.08(4)
P2 Pt1 P1 163.30(4)
Si1 Pt1 Cl2 177.38(3)
P2 Pt1 Cl2 95.87(3)
P1 Pt1 Cl2 93.09(3)
C1 Si1 C7 118.17(17)
C1 Si1 Cl1 106.95(13)
C7 Si1 Cl1 103.85(13)
C1 Si1 Pt1 106.40(12)
C7 Si1 Pt1 109.19(12)
Cl1 Si1 Pt1 112.40(5)
B10 Cl2 Pt1 155.19(14)
C8 P2 C13 104.8(2)
C8 P2 C16 106.08(18)
C13 P2 C16 109.5(2)
C8 P2 Pt1 108.40(13)
C13 P2 Pt1 120.41(15)
C16 P2 Pt1 106.77(14)
C2 P1 C22 107.60(18)
C2 P1 C19 106.47(17)
C22 P1 C19 107.21(19)
C2 P1 Pt1 106.42(13)
C22 P1 Pt1 120.52(13)
C19 P1 Pt1 107.85(14)
C23 C22 C24 112.4(4)
C23 C22 P1 109.7(3)
C24 C22 P1 110.7(3)
C23 C22 H23 108.0
C24 C22 H23 108.0
P1 C22 H23 108.0
C6 C1 C2 118.9(3)
C6 C1 Si1 124.5(3)
C2 C1 Si1 116.6(3)
C12 C7 C8 118.5(4)
C12 C7 Si1 125.5(3)
C8 C7 Si1 115.7(3)
C9 C8 C7 119.8(4)
C9 C8 P2 121.6(3)
C7 C8 P2 118.5(3)
C3 C2 C1 119.6(3)
C3 C2 P1 122.3(3)
C1 C2 P1 117.9(3)
C4 C3 C2 120.1(4)
C4 C3 H1 119.9
C2 C3 H1 119.9
C6 C5 C4 120.0(4)
C6 C5 H3 120.0
C4 C5 H3 120.0
C5 C6 C1 120.8(4)
C5 C6 H4 119.6
C1 C6 H4 119.6
B9 B10 B17 60.4(3)
B9 B10 B12 59.7(3)
B17 B10 B12 107.8(3)
B9 B10 B20 108.1(3)
B17 B10 B20 107.5(3)
B12 B10 B20 60.3(3)
B9 B10 B11 107.5(3)
B17 B10 B11 59.2(3)
B12 B10 B11 107.7(3)
B20 B10 B11 59.9(2)
B9 B10 Cl2 121.5(3)
B17 B10 Cl2 123.5(3)
B12 B10 Cl2 120.2(3)
B20 B10 Cl2 120.8(3)
B11 B10 Cl2 123.3(3)
B17 B11 B5 60.6(3)
B17 B11 B15 108.8(3)
B5 B11 B15 60.5(3)
B17 B11 Cl5 121.4(3)
B5 B11 Cl5 119.8(3)
B15 B11 Cl5 120.5(3)
B17 B11 B20 107.9(3)
B5 B11 B20 108.5(3)
B15 B11 B20 60.1(3)
Cl5 B11 B20 122.7(3)
B17 B11 B10 59.7(2)
B5 B11 B10 108.3(3)
B15 B11 B10 108.1(3)
Cl5 B11 B10 123.3(3)
B20 B11 B10 59.7(2)
B9 B12 Cl7 120.7(3)
B9 B12 B10 60.0(2)
Cl7 B12 B10 123.1(3)
B9 B12 B13 108.5(3)
Cl7 B12 B13 121.1(3)
B10 B12 B13 108.1(3)
B9 B12 B27 60.6(3)
Cl7 B12 B27 120.3(3)
B10 B12 B27 108.0(3)
B13 B12 B27 59.5(3)
B9 B12 B20 108.1(3)
Cl7 B12 B20 123.4(3)
B10 B12 B20 60.0(2)
B13 B12 B20 59.8(3)
B27 B12 B20 107.2(3)
C20 C19 C21 110.9(4)
C20 C19 P1 108.6(3)
C21 C19 P1 117.2(3)
C20 C19 H30 106.5
C21 C19 H30 106.5
P1 C19 H30 106.5
C10 C9 C8 120.0(4)
C10 C9 H8 120.0
C8 C9 H8 120.0
C11 C12 C7 121.2(4)
C11 C12 H5 119.4
C7 C12 H5 119.4
C25 B17 Cl3 121.9(3)
C25 B17 B11 105.7(3)
Cl3 B17 B11 123.9(3)
C25 B17 B10 106.5(3)
Cl3 B17 B10 122.3(3)
B11 B17 B10 61.1(3)
C25 B17 B5 58.5(3)
Cl3 B17 B5 121.9(3)
B11 B17 B5 59.9(3)
B10 B17 B5 108.9(3)
C25 B17 B9 59.8(2)
Cl3 B17 B9 119.9(3)
B11 B17 B9 108.6(3)
B10 B17 B9 59.8(3)
B5 B17 B9 108.2(3)
C17 C16 C18 112.1(4)
C17 C16 P2 116.1(3)
C18 C16 P2 108.7(3)
C17 C16 H19 106.4
C18 C16 H19 106.4
P2 C16 H19 106.4
C19 C21 H36 109.5
C19 C21 H35 109.5
H36 C21 H35 109.5
C19 C21 H34 109.5
H36 C21 H34 109.5
H35 C21 H34 109.5
Cl6 B20 B13 123.5(3)
Cl6 B20 B15 122.3(3)
B13 B20 B15 60.1(3)
Cl6 B20 B10 120.2(3)
B13 B20 B10 107.8(3)
B15 B20 B10 108.3(3)
Cl6 B20 B11 120.8(3)
B13 B20 B11 107.5(3)
B15 B20 B11 59.6(3)
B10 B20 B11 60.4(2)
Cl6 B20 B12 122.4(3)
B13 B20 B12 59.8(3)
B15 B20 B12 107.9(3)
B10 B20 B12 59.7(3)
B11 B20 B12 107.6(3)
C15 C13 C14 112.8(4)
C15 C13 P2 110.1(3)
C14 C13 P2 109.9(3)
C15 C13 H9 108.0
C14 C13 H9 108.0
P2 C13 H9 108.0
C16 C18 H22 109.5
C16 C18 H21 109.5
H22 C18 H21 109.5
C16 C18 H20 109.5
H22 C18 H20 109.5
H21 C18 H20 109.5
C3 C4 C5 120.5(4)
C3 C4 H2 119.8
C5 C4 H2 119.8
C19 C20 H31 109.5
C19 C20 H32 109.5
H31 C20 H32 109.5
C19 C20 H33 109.5
H31 C20 H33 109.5
H32 C20 H33 109.5
C25 B5 Cl10 121.5(3)
C25 B5 B11 106.3(3)
Cl10 B5 B11 123.4(3)
C25 B5 B17 59.8(3)
Cl10 B5 B17 121.0(3)
B11 B5 B17 59.5(3)
C25 B5 B15 106.1(3)
Cl10 B5 B15 123.8(3)
B11 B5 B15 59.9(3)
B17 B5 B15 107.5(3)
C25 B5 B24 60.0(3)
Cl10 B5 B24 121.3(3)
B11 B5 B24 107.4(3)
B17 B5 B24 108.5(3)
B15 B5 B24 59.1(3)
C26 C25 B5 120.4(4)
C26 C25 B27 121.4(4)
B5 C25 B27 111.6(3)
C26 C25 B17 115.7(4)
B5 C25 B17 61.7(3)
B27 C25 B17 111.2(3)
C26 C25 B24 124.7(4)
B5 C25 B24 61.7(3)
B27 C25 B24 60.9(3)
B17 C25 B24 111.4(3)
C26 C25 B9 115.8(4)
B5 C25 B9 111.8(3)
B27 C25 B9 61.7(3)
B17 C25 B9 61.1(2)
B24 C25 B9 111.3(3)
C11 C10 C9 120.2(4)
C11 C10 H7 119.9
C9 C10 H7 119.9
C22 C23 H27 109.5
C22 C23 H29 109.5
H27 C23 H29 109.5
C22 C23 H28 109.5
H27 C23 H28 109.5
H29 C23 H28 109.5
Cl4 B9 C25 120.5(3)
Cl4 B9 B12 124.2(3)
C25 B9 B12 105.8(3)
Cl4 B9 B10 125.0(3)
C25 B9 B10 106.0(3)
B12 B9 B10 60.3(3)
Cl4 B9 B17 121.5(3)
C25 B9 B17 59.1(3)
B12 B9 B17 107.8(3)
B10 B9 B17 59.8(3)
Cl4 B9 B27 120.5(3)
C25 B9 B27 58.3(2)
B12 B9 B27 60.1(3)
B10 B9 B27 107.9(3)
B17 B9 B27 106.9(3)
C10 C11 C12 120.3(4)
C10 C11 H6 119.8
C12 C11 H6 119.8
C25 B24 B15 105.8(3)
C25 B24 Cl12 124.2(3)
B15 B24 Cl12 121.6(3)
C25 B24 B13 105.8(3)
B15 B24 B13 60.7(3)
Cl12 B24 B13 121.6(3)
C25 B24 B27 58.7(3)
B15 B24 B27 108.3(3)
Cl12 B24 B27 121.9(3)
B13 B24 B27 60.0(3)
C25 B24 B5 58.2(3)
B15 B24 B5 60.4(3)
Cl12 B24 B5 122.0(3)
B13 B24 B5 108.4(3)
B27 B24 B5 107.0(3)
C22 C24 H26 109.5
C22 C24 H24 109.5
H26 C24 H24 109.5
C22 C24 H25 109.5
H26 C24 H25 109.5
H24 C24 H25 109.5
B24 B13 B27 60.1(3)
B24 B13 Cl9 121.2(3)
B27 B13 Cl9 121.3(3)
B24 B13 B20 108.1(3)
B27 B13 B20 108.2(3)
Cl9 B13 B20 122.1(3)
B24 B13 B12 108.6(3)
B27 B13 B12 60.3(3)
Cl9 B13 B12 121.4(3)
B20 B13 B12 60.4(3)
B24 B13 B15 59.5(3)
B27 B13 B15 107.5(3)
Cl9 B13 B15 122.2(3)
B20 B13 B15 60.1(3)
B12 B13 B15 108.3(3)
C16 C17 H16 109.5
C16 C17 H17 109.5
H16 C17 H17 109.5
C16 C17 H18 109.5
H16 C17 H18 109.5
H17 C17 H18 109.5
B24 B15 Cl11 121.1(3)
B24 B15 B11 108.3(3)
Cl11 B15 B11 121.7(3)
B24 B15 B20 108.1(3)
Cl11 B15 B20 122.3(3)
B11 B15 B20 60.3(3)
B24 B15 B13 59.8(3)
Cl11 B15 B13 122.4(3)
B11 B15 B13 107.9(3)
B20 B15 B13 59.9(3)
B24 B15 B5 60.5(3)
Cl11 B15 B5 121.2(3)
B11 B15 B5 59.6(3)
B20 B15 B5 107.9(3)
B13 B15 B5 107.8(3)
C13 C15 H15 109.5
C13 C15 H14 109.5
H15 C15 H14 109.5
C13 C15 H13 109.5
H15 C15 H13 109.5
H14 C15 H13 109.5
C25 B27 Cl8 119.8(3)
C25 B27 B13 106.9(3)
Cl8 B27 B13 125.3(3)
C25 B27 B24 60.3(3)
Cl8 B27 B24 121.4(3)
B13 B27 B24 59.9(3)
C25 B27 B12 106.4(3)
Cl8 B27 B12 123.6(3)
B13 B27 B12 60.2(3)
B24 B27 B12 108.4(3)
C25 B27 B9 60.0(3)
Cl8 B27 B9 118.9(3)
B13 B27 B9 108.0(3)
B24 B27 B9 109.4(3)
B12 B27 B9 59.3(3)
C27 C26 C25 119.6(5)
C27 C26 H38 107.4
C25 C26 H38 107.4
C27 C26 H37 107.4
C25 C26 H37 107.4
H38 C26 H37 106.9
C13 C14 H12 109.5
C13 C14 H11 109.5
H12 C14 H11 109.5
C13 C14 H10 109.5
H12 C14 H10 109.5
H11 C14 H10 109.5
C26 C27 H41 109.5
C26 C27 H39 109.5
H41 C27 H39 109.5
C26 C27 H40 109.5
H41 C27 H40 109.5
H39 C27 H40 109.5

loop_
_geom_bond_atom_site_label_1
_geom_bond_atom_site_label_2
_geom_bond_distance
Pt1 Si1 2.2452(12)
Pt1 P2 2.3063(12)
Pt1 P1 2.3200(12)
Pt1 Cl2 2.9206(13)
Si1 C1 1.868(4)
Si1 C7 1.869(4)
Si1 Cl1 2.0785(15)
Cl2 B10 1.806(4)
P2 C8 1.822(4)
P2 C13 1.838(4)
P2 C16 1.853(4)
P1 C2 1.827(4)
P1 C22 1.832(4)
P1 C19 1.854(4)
Cl5 B11 1.785(5)
Cl9 B13 1.782(5)
Cl11 B15 1.776(5)
Cl3 B17 1.769(4)
Cl4 B9 1.765(5)
Cl8 B27 1.770(5)
Cl7 B12 1.778(5)
Cl6 B20 1.777(5)
Cl12 B24 1.773(5)
Cl10 B5 1.764(5)
C22 C23 1.529(6)
C22 C24 1.535(6)
C22 H23 1.0000
C1 C6 1.396(5)
C1 C2 1.412(5)
C7 C12 1.395(5)
C7 C8 1.402(5)
C8 C9 1.401(6)
C2 C3 1.395(5)
C3 C4 1.381(5)
C3 H1 0.9500
C5 C6 1.378(6)
C5 C4 1.386(6)
C5 H3 0.9500
C6 H4 0.9500
B10 B9 1.780(6)
B10 B17 1.780(6)
B10 B12 1.785(6)
B10 B20 1.792(6)
B10 B11 1.805(6)
B11 B17 1.770(6)
B11 B5 1.777(7)
B11 B15 1.783(6)
B11 B20 1.794(6)
B12 B9 1.774(7)
B12 B13 1.788(7)
B12 B27 1.789(7)
B12 B20 1.797(7)
C19 C20 1.525(6)
C19 C21 1.525(6)
C19 H30 1.0000
C9 C10 1.384(6)
C9 H8 0.9500
C12 C11 1.375(6)
C12 H5 0.9500
B17 C25 1.756(6)
B17 B5 1.789(7)
B17 B9 1.792(6)
C16 C17 1.524(6)
C16 C18 1.531(6)
C16 H19 1.0000
C21 H36 0.9800
C21 H35 0.9800
C21 H34 0.9800
B20 B13 1.787(6)
B20 B15 1.791(7)
C13 C15 1.527(6)
C13 C14 1.530(7)
C13 H9 1.0000
C18 H22 0.9800
C18 H21 0.9800
C18 H20 0.9800
C4 H2 0.9500
C20 H31 0.9800
C20 H32 0.9800
C20 H33 0.9800
B5 C25 1.733(6)
B5 B15 1.794(7)
B5 B24 1.795(6)
C25 C26 1.548(6)
C25 B27 1.738(6)
C25 B24 1.766(7)
C25 B9 1.768(6)
C10 C11 1.374(6)
C10 H7 0.9500
C23 H27 0.9800
C23 H29 0.9800
C23 H28 0.9800
B9 B27 1.797(7)
C11 H6 0.9500
B24 B15 1.770(7)
B24 B13 1.774(7)
B24 B27 1.777(7)
C24 H26 0.9800
C24 H24 0.9800
C24 H25 0.9800
B13 B27 1.775(7)
B13 B15 1.791(7)
C17 H16 0.9800
C17 H17 0.9800
C17 H18 0.9800
C15 H15 0.9800
C15 H14 0.9800
C15 H13 0.9800
C26 C27 1.461(8)
C26 H38 0.9900
C26 H37 0.9900
C14 H12 0.9800
C14 H11 0.9800
C14 H10 0.9800
C27 H41 0.9800
C27 H39 0.9800
C27 H40 0.9800

loop_
_geom_torsion_atom_site_label_1
_geom_torsion_atom_site_label_2
_geom_torsion_atom_site_label_3
_geom_torsion_atom_site_label_4
_geom_torsion
P2 Pt1 Si1 C1 -142.95(12)
P1 Pt1 Si1 C1 22.58(12)
P2 Pt1 Si1 C7 -14.38(13)
P1 Pt1 Si1 C7 151.15(13)
P2 Pt1 Si1 Cl1 100.30(6)
P1 Pt1 Si1 Cl1 -94.17(6)
P2 Pt1 Cl2 B10 71.4(4)
P1 Pt1 Cl2 B10 -94.5(4)
Si1 Pt1 P2 C8 11.16(14)
P1 Pt1 P2 C8 -49.0(2)
Cl2 Pt1 P2 C8 -171.06(14)
Si1 Pt1 P2 C13 -109.34(18)
P1 Pt1 P2 C13 -169.45(19)
Cl2 Pt1 P2 C13 68.45(18)
Si1 Pt1 P2 C16 125.06(14)
P1 Pt1 P2 C16 64.95(19)
Cl2 Pt1 P2 C16 -57.15(14)
Si1 Pt1 P1 C2 -18.67(12)
P2 Pt1 P1 C2 41.38(19)
Cl2 Pt1 P1 C2 163.82(12)
Si1 Pt1 P1 C22 103.99(16)
P2 Pt1 P1 C22 164.04(18)
Cl2 Pt1 P1 C22 -73.51(16)
Si1 Pt1 P1 C19 -132.59(14)
P2 Pt1 P1 C19 -72.54(19)
Cl2 Pt1 P1 C19 49.90(14)
C2 P1 C22 C23 -179.0(3)
C19 P1 C22 C23 -64.8(3)
Pt1 P1 C22 C23 58.9(3)
C2 P1 C22 C24 56.4(3)
C19 P1 C22 C24 170.6(3)
Pt1 P1 C22 C24 -65.7(3)
C7 Si1 C1 C6 34.6(4)
Cl1 Si1 C1 C6 -82.0(3)
Pt1 Si1 C1 C6 157.7(3)
C7 Si1 C1 C2 -147.7(3)
Cl1 Si1 C1 C2 95.8(3)
Pt1 Si1 C1 C2 -24.6(3)
C1 Si1 C7 C12 -48.8(4)
Cl1 Si1 C7 C12 69.4(4)
Pt1 Si1 C7 C12 -170.5(3)
C1 Si1 C7 C8 138.1(3)
Cl1 Si1 C7 C8 -103.7(3)
Pt1 Si1 C7 C8 16.4(3)
C12 C7 C8 C9 -0.4(6)
Si1 C7 C8 C9 173.2(3)
C12 C7 C8 P2 178.8(3)
Si1 C7 C8 P2 -7.5(4)
C13 P2 C8 C9 -55.5(4)
C16 P2 C8 C9 60.4(4)
Pt1 P2 C8 C9 174.8(3)
C13 P2 C8 C7 125.3(3)
C16 P2 C8 C7 -118.8(3)
Pt1 P2 C8 C7 -4.5(4)
C6 C1 C2 C3 2.9(5)
Si1 C1 C2 C3 -175.0(3)
C6 C1 C2 P1 -172.3(3)
Si1 C1 C2 P1 9.8(4)
C22 P1 C2 C3 63.6(4)
C19 P1 C2 C3 -51.1(4)
Pt1 P1 C2 C3 -165.9(3)
C22 P1 C2 C1 -121.4(3)
C19 P1 C2 C1 124.0(3)
Pt1 P1 C2 C1 9.1(3)
C1 C2 C3 C4 -3.3(6)
P1 C2 C3 C4 171.7(3)
C4 C5 C6 C1 -3.0(6)
C2 C1 C6 C5 0.3(6)
Si1 C1 C6 C5 178.0(3)
Pt1 Cl2 B10 B9 84.4(5)
Pt1 Cl2 B10 B17 11.2(6)
Pt1 Cl2 B10 B12 155.2(3)
Pt1 Cl2 B10 B20 -133.4(3)
Pt1 Cl2 B10 B11 -61.3(5)
B9 B10 B11 B17 -37.7(3)
B12 B10 B11 B17 -100.6(3)
B20 B10 B11 B17 -138.8(3)
Cl2 B10 B11 B17 112.1(4)
B9 B10 B11 B5 -0.1(4)
B17 B10 B11 B5 37.6(3)
B12 B10 B11 B5 -63.0(4)
B20 B10 B11 B5 -101.2(3)
Cl2 B10 B11 B5 149.7(3)
B9 B10 B11 B15 64.0(4)
B17 B10 B11 B15 101.7(4)
B12 B10 B11 B15 1.1(4)
B20 B10 B11 B15 -37.1(3)
Cl2 B10 B11 B15 -146.2(3)
B9 B10 B11 Cl5 -147.5(3)
B17 B10 B11 Cl5 -109.8(4)
B12 B10 B11 Cl5 149.6(3)
B20 B10 B11 Cl5 111.4(4)
Cl2 B10 B11 Cl5 2.3(5)
B9 B10 B11 B20 101.1(3)
B17 B10 B11 B20 138.8(3)
B12 B10 B11 B20 38.1(3)
Cl2 B10 B11 B20 -109.1(4)
B17 B10 B12 B9 37.9(3)
B20 B10 B12 B9 138.3(3)
B11 B10 B12 B9 100.4(3)
Cl2 B10 B12 B9 -111.1(4)
B9 B10 B12 Cl7 109.2(4)
B17 B10 B12 Cl7 147.1(3)
B20 B10 B12 Cl7 -112.5(4)
B11 B10 B12 Cl7 -150.5(3)
Cl2 B10 B12 Cl7 -2.0(5)
B9 B10 B12 B13 -101.3(4)
B17 B10 B12 B13 -63.4(4)
B20 B10 B12 B13 37.0(3)
B11 B10 B12 B13 -1.0(4)
Cl2 B10 B12 B13 147.5(3)
B9 B10 B12 B27 -38.4(3)
B17 B10 B12 B27 -0.5(4)
B20 B10 B12 B27 99.9(4)
B11 B10 B12 B27 62.0(4)
Cl2 B10 B12 B27 -149.5(3)
B9 B10 B12 B20 -138.3(3)
B17 B10 B12 B20 -100.4(3)
B11 B10 B12 B20 -37.9(3)
Cl2 B10 B12 B20 110.6(4)
C2 P1 C19 C20 -50.8(4)
C22 P1 C19 C20 -165.7(3)
Pt1 P1 C19 C20 63.1(3)
C2 P1 C19 C21 75.8(3)
C22 P1 C19 C21 -39.2(4)
Pt1 P1 C19 C21 -170.3(3)
C7 C8 C9 C10 0.4(7)
P2 C8 C9 C10 -178.8(4)
C8 C7 C12 C11 0.2(6)
Si1 C7 C12 C11 -172.8(3)
B5 B11 B17 C25 -37.9(3)
B15 B11 B17 C25 0.0(4)
Cl5 B11 B17 C25 -146.8(3)
B20 B11 B17 C25 63.7(4)
B10 B11 B17 C25 100.4(3)
B5 B11 B17 Cl3 110.3(4)
B15 B11 B17 Cl3 148.2(3)
Cl5 B11 B17 Cl3 1.4(5)
B20 B11 B17 Cl3 -148.2(3)
B10 B11 B17 Cl3 -111.4(4)
B5 B11 B17 B10 -138.3(3)
B15 B11 B17 B10 -100.4(3)
Cl5 B11 B17 B10 112.8(4)
B20 B11 B17 B10 -36.7(3)
B15 B11 B17 B5 37.9(3)
Cl5 B11 B17 B5 -108.9(4)
B20 B11 B17 B5 101.6(3)
B10 B11 B17 B5 138.3(3)
B5 B11 B17 B9 -100.7(3)
B15 B11 B17 B9 -62.8(4)
Cl5 B11 B17 B9 150.4(3)
B20 B11 B17 B9 0.9(4)
B10 B11 B17 B9 37.6(3)
B9 B10 B17 C25 38.8(3)
B12 B10 B17 C25 1.2(4)
B20 B10 B17 C25 -62.4(4)
B11 B10 B17 C25 -99.2(3)
Cl2 B10 B17 C25 149.0(3)
B9 B10 B17 Cl3 -108.3(4)
B12 B10 B17 Cl3 -145.8(3)
B20 B10 B17 Cl3 150.5(3)
B11 B10 B17 Cl3 113.8(4)
Cl2 B10 B17 Cl3 1.9(5)
B9 B10 B17 B11 137.9(3)
B12 B10 B17 B11 100.3(3)
B20 B10 B17 B11 36.7(3)
Cl2 B10 B17 B11 -111.9(4)
B9 B10 B17 B5 100.5(4)
B12 B10 B17 B5 62.9(4)
B20 B10 B17 B5 -0.7(4)
B11 B10 B17 B5 -37.5(3)
Cl2 B10 B17 B5 -149.3(3)
B12 B10 B17 B9 -37.6(3)
B20 B10 B17 B9 -101.2(3)
B11 B10 B17 B9 -137.9(3)
Cl2 B10 B17 B9 110.2(4)
C8 P2 C16 C17 -75.2(3)
C13 P2 C16 C17 37.4(4)
Pt1 P2 C16 C17 169.3(3)
C8 P2 C16 C18 52.2(3)
C13 P2 C16 C18 164.9(3)
Pt1 P2 C16 C18 -63.2(3)
B9 B10 B20 Cl6 149.3(3)
B17 B10 B20 Cl6 -146.9(3)
B12 B10 B20 Cl6 112.1(4)
B11 B10 B20 Cl6 -110.5(4)
Cl2 B10 B20 Cl6 2.7(5)
B9 B10 B20 B13 0.2(4)
B17 B10 B20 B13 64.1(4)
B12 B10 B20 B13 -36.9(3)
B11 B10 B20 B13 100.5(4)
Cl2 B10 B20 B13 -146.4(3)
B9 B10 B20 B15 -63.3(4)
B17 B10 B20 B15 0.5(4)
B12 B10 B20 B15 -100.4(4)
B11 B10 B20 B15 36.9(3)
Cl2 B10 B20 B15 150.1(3)
B9 B10 B20 B11 -100.2(3)
B17 B10 B20 B11 -36.4(3)
B12 B10 B20 B11 -137.4(3)
Cl2 B10 B20 B11 113.2(4)
B9 B10 B20 B12 37.2(3)
B17 B10 B20 B12 101.0(3)
B11 B10 B20 B12 137.4(3)
Cl2 B10 B20 B12 -109.5(4)
B17 B11 B20 Cl6 146.4(3)
B5 B11 B20 Cl6 -149.5(3)
B15 B11 B20 Cl6 -111.8(4)
Cl5 B11 B20 Cl6 -2.7(5)
B10 B11 B20 Cl6 109.6(4)
B17 B11 B20 B13 -64.2(4)
B5 B11 B20 B13 -0.1(4)
B15 B11 B20 B13 37.7(3)
Cl5 B11 B20 B13 146.8(3)
B10 B11 B20 B13 -100.9(4)
B17 B11 B20 B15 -101.9(4)
B5 B11 B20 B15 -37.7(3)
Cl5 B11 B20 B15 109.1(4)
B10 B11 B20 B15 -138.6(3)
B17 B11 B20 B10 36.7(3)
B5 B11 B20 B10 100.9(3)
B15 B11 B20 B10 138.6(3)
Cl5 B11 B20 B10 -112.3(4)
B17 B11 B20 B12 -1.1(4)
B5 B11 B20 B12 63.0(4)
B15 B11 B20 B12 100.8(3)
Cl5 B11 B20 B12 -150.2(3)
B10 B11 B20 B12 -37.8(3)
B9 B12 B20 Cl6 -146.0(3)
Cl7 B12 B20 Cl6 3.4(5)
B10 B12 B20 Cl6 -108.6(4)
B13 B12 B20 Cl6 112.7(4)
B27 B12 B20 Cl6 150.1(3)
B9 B12 B20 B13 101.3(3)
Cl7 B12 B20 B13 -109.4(4)
B10 B12 B20 B13 138.6(3)
B27 B12 B20 B13 37.4(3)
B9 B12 B20 B15 63.8(4)
Cl7 B12 B20 B15 -146.9(3)
B10 B12 B20 B15 101.1(3)
B13 B12 B20 B15 -37.5(3)
B27 B12 B20 B15 -0.1(4)
B9 B12 B20 B10 -37.3(3)
Cl7 B12 B20 B10 112.0(4)
B13 B12 B20 B10 -138.6(3)
B27 B12 B20 B10 -101.2(3)
B9 B12 B20 B11 0.9(4)
Cl7 B12 B20 B11 150.2(3)
B10 B12 B20 B11 38.2(3)
B13 B12 B20 B11 -100.4(3)
B27 B12 B20 B11 -63.0(4)
C8 P2 C13 C15 178.0(4)
C16 P2 C13 C15 64.6(4)
Pt1 P2 C13 C15 -59.7(4)
C8 P2 C13 C14 -57.2(4)
C16 P2 C13 C14 -170.6(3)
Pt1 P2 C13 C14 65.1(4)
C2 C3 C4 C5 0.5(6)
C6 C5 C4 C3 2.6(6)
B17 B11 B5 C25 38.6(3)
B15 B11 B5 C25 -99.5(3)
Cl5 B11 B5 C25 150.1(3)
B20 B11 B5 C25 -61.9(4)
B10 B11 B5 C25 1.4(4)
B17 B11 B5 Cl10 -109.1(4)
B15 B11 B5 Cl10 112.8(4)
Cl5 B11 B5 Cl10 2.4(5)
B20 B11 B5 Cl10 150.4(3)
B10 B11 B5 Cl10 -146.3(3)
B15 B11 B5 B17 -138.1(3)
Cl5 B11 B5 B17 111.5(3)
B20 B11 B5 B17 -100.5(3)
B10 B11 B5 B17 -37.2(3)
B17 B11 B5 B15 138.1(3)
Cl5 B11 B5 B15 -110.4(4)
B20 B11 B5 B15 37.6(3)
B10 B11 B5 B15 100.9(3)
B17 B11 B5 B24 101.6(4)
B15 B11 B5 B24 -36.5(3)
Cl5 B11 B5 B24 -146.9(3)
B20 B11 B5 B24 1.1(4)
B10 B11 B5 B24 64.4(4)
Cl3 B17 B5 C25 110.4(4)
B11 B17 B5 C25 -136.1(3)
B10 B17 B5 C25 -98.2(3)
B9 B17 B5 C25 -34.8(3)
C25 B17 B5 Cl10 -110.8(4)
Cl3 B17 B5 Cl10 -0.4(6)
B11 B17 B5 Cl10 113.1(4)
B10 B17 B5 Cl10 151.1(3)
B9 B17 B5 Cl10 -145.6(3)
C25 B17 B5 B11 136.1(3)
Cl3 B17 B5 B11 -113.4(4)
B10 B17 B5 B11 38.0(3)
B9 B17 B5 B11 101.4(3)
C25 B17 B5 B15 98.9(3)
Cl3 B17 B5 B15 -150.7(3)
B11 B17 B5 B15 -37.3(3)
B10 B17 B5 B15 0.7(4)
B9 B17 B5 B15 64.1(4)
C25 B17 B5 B24 36.4(3)
Cl3 B17 B5 B24 146.8(3)
B11 B17 B5 B24 -99.7(4)
B10 B17 B5 B24 -61.8(4)
B9 B17 B5 B24 1.6(4)
Cl10 B5 C25 C26 5.2(6)
B11 B5 C25 C26 -143.3(4)
B17 B5 C25 C26 -104.8(4)
B15 B5 C25 C26 154.1(4)
B24 B5 C25 C26 115.7(4)
Cl10 B5 C25 B27 -146.8(3)
B11 B5 C25 B27 64.8(4)
B17 B5 C25 B27 103.2(3)
B15 B5 C25 B27 2.1(4)
B24 B5 C25 B27 -36.2(3)
Cl10 B5 C25 B17 110.0(4)
B11 B5 C25 B17 -38.5(3)
B15 B5 C25 B17 -101.1(3)
B24 B5 C25 B17 -139.5(3)
Cl10 B5 C25 B24 -110.5(4)
B11 B5 C25 B24 101.0(3)
B17 B5 C25 B24 139.5(3)
B15 B5 C25 B24 38.3(3)
Cl10 B5 C25 B9 146.3(3)
B11 B5 C25 B9 -2.2(4)
B17 B5 C25 B9 36.3(3)
B15 B5 C25 B9 -64.9(4)
B24 B5 C25 B9 -103.2(3)
Cl3 B17 C25 C26 1.8(5)
B11 B17 C25 C26 150.7(4)
B10 B17 C25 C26 -145.4(4)
B5 B17 C25 C26 112.2(4)
B9 B17 C25 C26 -106.7(4)
Cl3 B17 C25 B5 -110.4(4)
B11 B17 C25 B5 38.5(3)
B10 B17 C25 B5 102.4(3)
B9 B17 C25 B5 141.2(3)
Cl3 B17 C25 B27 145.7(3)
B11 B17 C25 B27 -65.4(4)
B10 B17 C25 B27 -1.5(4)
B5 B17 C25 B27 -103.9(4)
B9 B17 C25 B27 37.3(3)
Cl3 B17 C25 B24 -148.3(3)
B11 B17 C25 B24 0.6(4)
B10 B17 C25 B24 64.5(4)
B5 B17 C25 B24 -37.9(3)
B9 B17 C25 B24 103.2(3)
Cl3 B17 C25 B9 108.4(4)
B11 B17 C25 B9 -102.6(3)
B10 B17 C25 B9 -38.8(3)
B5 B17 C25 B9 -141.2(3)
C8 C9 C10 C11 -0.2(8)
C26 C25 B9 Cl4 -4.3(5)
B5 C25 B9 Cl4 -147.2(3)
B27 C25 B9 Cl4 109.1(4)
B17 C25 B9 Cl4 -110.7(4)
B24 C25 B9 Cl4 145.8(3)
C26 C25 B9 B12 -151.9(4)
B5 C25 B9 B12 65.1(4)
B27 C25 B9 B12 -38.5(3)
B17 C25 B9 B12 101.6(3)
B24 C25 B9 B12 -1.8(4)
C26 C25 B9 B10 145.1(4)
B5 C25 B9 B10 2.2(4)
B27 C25 B9 B10 -101.4(3)
B17 C25 B9 B10 38.7(3)
B24 C25 B9 B10 -64.8(4)
C26 C25 B9 B17 106.5(4)
B5 C25 B9 B17 -36.5(3)
B27 C25 B9 B17 -140.1(3)
B24 C25 B9 B17 -103.4(3)
C26 C25 B9 B27 -113.4(4)
B5 C25 B9 B27 103.6(4)
B17 C25 B9 B27 140.1(3)
B24 C25 B9 B27 36.7(3)
Cl7 B12 B9 Cl4 1.3(5)
B10 B12 B9 Cl4 114.3(4)
B13 B12 B9 Cl4 -145.1(3)
B27 B12 B9 Cl4 -108.4(4)
B20 B12 B9 Cl4 151.6(3)
Cl7 B12 B9 C25 147.4(3)
B10 B12 B9 C25 -99.6(3)
B13 B12 B9 C25 1.0(4)
B27 B12 B9 C25 37.6(3)
B20 B12 B9 C25 -62.3(4)
Cl7 B12 B9 B10 -113.0(4)
B13 B12 B9 B10 100.7(4)
B27 B12 B9 B10 137.3(3)
B20 B12 B9 B10 37.3(3)
Cl7 B12 B9 B17 -150.6(3)
B10 B12 B9 B17 -37.6(3)
B13 B12 B9 B17 63.0(4)
B27 B12 B9 B17 99.6(4)
B20 B12 B9 B17 -0.3(4)
Cl7 B12 B9 B27 109.7(4)
B10 B12 B9 B27 -137.3(3)
B13 B12 B9 B27 -36.6(3)
B20 B12 B9 B27 -100.0(3)
B17 B10 B9 Cl4 109.3(4)
B12 B10 B9 Cl4 -113.0(4)
B20 B10 B9 Cl4 -150.4(3)
B11 B10 B9 Cl4 146.4(3)
Cl2 B10 B9 Cl4 -4.0(5)
B17 B10 B9 C25 -38.3(3)
B12 B10 B9 C25 99.4(3)
B20 B10 B9 C25 62.0(4)
B11 B10 B9 C25 -1.2(4)
Cl2 B10 B9 C25 -151.7(3)
B17 B10 B9 B12 -137.7(3)
B20 B10 B9 B12 -37.4(3)
B11 B10 B9 B12 -100.6(3)
Cl2 B10 B9 B12 108.9(4)
B12 B10 B9 B17 137.7(3)
B20 B10 B9 B17 100.3(3)
B11 B10 B9 B17 37.1(3)
Cl2 B10 B9 B17 -113.3(3)
B17 B10 B9 B27 -99.6(3)
B12 B10 B9 B27 38.2(3)
B20 B10 B9 B27 0.7(4)
B11 B10 B9 B27 -62.4(4)
Cl2 B10 B9 B27 147.1(3)
C25 B17 B9 Cl4 109.1(4)
Cl3 B17 B9 Cl4 -2.7(5)
B11 B17 B9 Cl4 -153.2(3)
B10 B17 B9 Cl4 -115.0(4)
B5 B17 B9 Cl4 143.3(3)
Cl3 B17 B9 C25 -111.8(4)
B11 B17 B9 C25 97.7(3)
B10 B17 B9 C25 136.0(3)
B5 B17 B9 C25 34.3(3)
C25 B17 B9 B12 -98.1(3)
Cl3 B17 B9 B12 150.1(3)
B11 B17 B9 B12 -0.4(4)
B10 B17 B9 B12 37.9(3)
B5 B17 B9 B12 -63.8(4)
C25 B17 B9 B10 -136.0(3)
Cl3 B17 B9 B10 112.3(4)
B11 B17 B9 B10 -38.2(3)
B5 B17 B9 B10 -101.7(3)
C25 B17 B9 B27 -34.8(3)
Cl3 B17 B9 B27 -146.5(3)
B11 B17 B9 B27 63.0(4)
B10 B17 B9 B27 101.2(3)
B5 B17 B9 B27 -0.5(4)
C9 C10 C11 C12 0.0(8)
C7 C12 C11 C10 0.0(7)
C26 C25 B24 B15 -147.9(4)
B5 C25 B24 B15 -38.9(3)
B27 C25 B24 B15 102.2(4)
B17 C25 B24 B15 -1.0(4)
B9 C25 B24 B15 65.2(4)
C26 C25 B24 Cl12 0.4(6)
B5 C25 B24 Cl12 109.4(4)
B27 C25 B24 Cl12 -109.5(4)
B17 C25 B24 Cl12 147.3(3)
B9 C25 B24 Cl12 -146.5(3)
C26 C25 B24 B13 148.8(4)
B5 C25 B24 B13 -102.2(4)
B27 C25 B24 B13 38.8(3)
B17 C25 B24 B13 -64.3(4)
B9 C25 B24 B13 1.8(4)
C26 C25 B24 B27 109.9(5)
B5 C25 B24 B27 -141.1(3)
B17 C25 B24 B27 -103.1(3)
B9 C25 B24 B27 -37.0(3)
C26 C25 B24 B5 -109.0(5)
B27 C25 B24 B5 141.1(3)
B17 C25 B24 B5 37.9(3)
B9 C25 B24 B5 104.1(3)
Cl10 B5 B24 C25 110.8(4)
B11 B5 B24 C25 -99.2(3)
B17 B5 B24 C25 -36.3(3)
B15 B5 B24 C25 -136.0(3)
C25 B5 B24 B15 136.0(3)
Cl10 B5 B24 B15 -113.2(4)
B11 B5 B24 B15 36.8(3)
B17 B5 B24 B15 99.7(4)
C25 B5 B24 Cl12 -113.2(4)
Cl10 B5 B24 Cl12 -2.4(6)
B11 B5 B24 Cl12 147.6(3)
B17 B5 B24 Cl12 -149.5(3)
B15 B5 B24 Cl12 110.8(4)
C25 B5 B24 B13 97.5(4)
Cl10 B5 B24 B13 -151.8(3)
B11 B5 B24 B13 -1.7(5)
B17 B5 B24 B13 61.2(4)
B15 B5 B24 B13 -38.5(3)
C25 B5 B24 B27 34.2(3)
Cl10 B5 B24 B27 144.9(3)
B11 B5 B24 B27 -65.0(4)
B17 B5 B24 B27 -2.1(5)
B15 B5 B24 B27 -101.8(4)
C25 B24 B13 B27 -38.2(3)
B15 B24 B13 B27 -137.8(3)
Cl12 B24 B13 B27 111.1(4)
B5 B24 B13 B27 -99.4(4)
C25 B24 B13 Cl9 -148.9(3)
B15 B24 B13 Cl9 111.5(4)
Cl12 B24 B13 Cl9 0.4(6)
B27 B24 B13 Cl9 -110.7(4)
B5 B24 B13 Cl9 149.9(3)
C25 B24 B13 B20 62.8(4)
B15 B24 B13 B20 -36.7(3)
Cl12 B24 B13 B20 -147.8(3)
B27 B24 B13 B20 101.1(4)
B5 B24 B13 B20 1.7(5)
C25 B24 B13 B12 -1.1(4)
B15 B24 B13 B12 -100.7(3)
Cl12 B24 B13 B12 148.2(3)
B27 B24 B13 B12 37.1(3)
B5 B24 B13 B12 -62.3(4)
C25 B24 B13 B15 99.6(3)
Cl12 B24 B13 B15 -111.1(4)
B27 B24 B13 B15 137.8(3)
B5 B24 B13 B15 38.4(3)
Cl6 B20 B13 B24 147.4(3)
B15 B20 B13 B24 36.5(3)
B10 B20 B13 B24 -64.8(4)
B11 B20 B13 B24 -1.0(4)
B12 B20 B13 B24 -101.6(4)
Cl6 B20 B13 B27 -149.0(3)
B15 B20 B13 B27 100.1(4)
B10 B20 B13 B27 -1.2(4)
B11 B20 B13 B27 62.6(4)
B12 B20 B13 B27 -38.0(3)
Cl6 B20 B13 Cl9 -0.5(6)
B15 B20 B13 Cl9 -111.4(4)
B10 B20 B13 Cl9 147.3(3)
B11 B20 B13 Cl9 -148.9(3)
B12 B20 B13 Cl9 110.5(4)
Cl6 B20 B13 B12 -111.0(4)
B15 B20 B13 B12 138.1(3)
B10 B20 B13 B12 36.8(3)
B11 B20 B13 B12 100.6(3)
Cl6 B20 B13 B15 111.0(4)
B10 B20 B13 B15 -101.2(3)
B11 B20 B13 B15 -37.5(3)
B12 B20 B13 B15 -138.1(3)
B9 B12 B13 B24 0.1(4)
Cl7 B12 B13 B24 -146.1(3)
B10 B12 B13 B24 63.6(4)
B27 B12 B13 B24 -37.0(3)
B20 B12 B13 B24 100.7(3)
B9 B12 B13 B27 37.1(3)
Cl7 B12 B13 B27 -109.1(4)
B10 B12 B13 B27 100.6(3)
B20 B12 B13 B27 137.7(3)
B9 B12 B13 Cl9 147.8(3)
Cl7 B12 B13 Cl9 1.6(5)
B10 B12 B13 Cl9 -148.7(3)
B27 B12 B13 Cl9 110.7(4)
B20 B12 B13 Cl9 -111.6(4)
B9 B12 B13 B20 -100.6(3)
Cl7 B12 B13 B20 113.2(4)
B10 B12 B13 B20 -37.1(3)
B27 B12 B13 B20 -137.7(3)
B9 B12 B13 B15 -63.0(4)
Cl7 B12 B13 B15 150.7(3)
B10 B12 B13 B15 0.5(5)
B27 B12 B13 B15 -100.1(4)
B20 B12 B13 B15 37.6(3)
C25 B24 B15 Cl11 148.6(3)
Cl12 B24 B15 Cl11 -0.7(5)
B13 B24 B15 Cl11 -111.9(4)
B27 B24 B15 Cl11 -149.7(3)
B5 B24 B15 Cl11 110.8(4)
C25 B24 B15 B11 0.9(4)
Cl12 B24 B15 B11 -148.4(3)
B13 B24 B15 B11 100.4(4)
B27 B24 B15 B11 62.6(4)
B5 B24 B15 B11 -36.9(3)
C25 B24 B15 B20 -62.9(4)
Cl12 B24 B15 B20 147.8(3)
B13 B24 B15 B20 36.6(3)
B27 B24 B15 B20 -1.2(4)
B5 B24 B15 B20 -100.7(3)
C25 B24 B15 B13 -99.5(3)
Cl12 B24 B15 B13 111.1(4)
B27 B24 B15 B13 -37.8(3)
B5 B24 B15 B13 -137.4(3)
C25 B24 B15 B5 37.9(3)
Cl12 B24 B15 B5 -111.5(4)
B13 B24 B15 B5 137.4(3)
B27 B24 B15 B5 99.6(4)
B17 B11 B15 B24 -0.6(4)
B5 B11 B15 B24 37.3(3)
Cl5 B11 B15 B24 146.5(3)
B20 B11 B15 B24 -100.9(4)
B10 B11 B15 B24 -64.0(4)
B17 B11 B15 Cl11 -148.1(3)
B5 B11 B15 Cl11 -110.1(4)
Cl5 B11 B15 Cl11 -0.9(5)
B20 B11 B15 Cl11 111.7(4)
B10 B11 B15 Cl11 148.6(3)
B17 B11 B15 B20 100.3(4)
B5 B11 B15 B20 138.2(4)
Cl5 B11 B15 B20 -112.6(4)
B10 B11 B15 B20 36.9(3)
B17 B11 B15 B13 62.6(4)
B5 B11 B15 B13 100.5(4)
Cl5 B11 B15 B13 -150.3(3)
B20 B11 B15 B13 -37.7(3)
B10 B11 B15 B13 -0.7(4)
B17 B11 B15 B5 -37.9(3)
Cl5 B11 B15 B5 109.2(4)
B20 B11 B15 B5 -138.2(4)
B10 B11 B15 B5 -101.3(4)
Cl6 B20 B15 B24 -149.5(3)
B13 B20 B15 B24 -36.6(3)
B10 B20 B15 B24 63.9(4)
B11 B20 B15 B24 101.1(3)
B12 B20 B15 B24 0.8(4)
Cl6 B20 B15 Cl11 -1.4(5)
B13 B20 B15 Cl11 111.5(4)
B10 B20 B15 Cl11 -148.1(3)
B11 B20 B15 Cl11 -110.8(4)
B12 B20 B15 Cl11 148.8(3)
Cl6 B20 B15 B11 109.4(4)
B13 B20 B15 B11 -137.7(3)
B10 B20 B15 B11 -37.3(3)
B12 B20 B15 B11 -100.4(3)
Cl6 B20 B15 B13 -112.9(4)
B10 B20 B15 B13 100.5(4)
B11 B20 B15 B13 137.7(3)
B12 B20 B15 B13 37.4(3)
Cl6 B20 B15 B5 146.5(3)
B13 B20 B15 B5 -100.6(4)
B10 B20 B15 B5 -0.1(4)
B11 B20 B15 B5 37.2(3)
B12 B20 B15 B5 -63.2(4)
B27 B13 B15 B24 37.6(3)
Cl9 B13 B15 B24 -109.8(4)
B20 B13 B15 B24 139.0(3)
B12 B13 B15 B24 101.3(4)
B24 B13 B15 Cl11 109.7(4)
B27 B13 B15 Cl11 147.4(3)
Cl9 B13 B15 Cl11 -0.1(6)
B20 B13 B15 Cl11 -111.3(4)
B12 B13 B15 Cl11 -149.0(3)
B24 B13 B15 B11 -101.2(4)
B27 B13 B15 B11 -63.5(4)
Cl9 B13 B15 B11 149.0(3)
B20 B13 B15 B11 37.9(3)
B12 B13 B15 B11 0.1(5)
B24 B13 B15 B20 -139.0(3)
B27 B13 B15 B20 -101.4(3)
Cl9 B13 B15 B20 111.2(4)
B12 B13 B15 B20 -37.7(3)
B24 B13 B15 B5 -38.2(3)
B27 B13 B15 B5 -0.6(4)
Cl9 B13 B15 B5 -148.1(3)
B20 B13 B15 B5 100.8(3)
B12 B13 B15 B5 63.1(4)
C25 B5 B15 B24 -38.8(3)
Cl10 B5 B15 B24 109.2(4)
B11 B5 B15 B24 -138.6(3)
B17 B5 B15 B24 -101.5(4)
C25 B5 B15 Cl11 -149.3(3)
Cl10 B5 B15 Cl11 -1.3(6)
B11 B5 B15 Cl11 110.9(4)
B17 B5 B15 Cl11 148.0(3)
B24 B5 B15 Cl11 -110.5(4)
C25 B5 B15 B11 99.8(3)
Cl10 B5 B15 B11 -112.2(4)
B17 B5 B15 B11 37.1(3)
B24 B5 B15 B11 138.6(3)
C25 B5 B15 B20 62.3(4)
Cl10 B5 B15 B20 -149.7(3)
B11 B5 B15 B20 -37.5(3)
B17 B5 B15 B20 -0.4(4)
B24 B5 B15 B20 101.1(4)
C25 B5 B15 B13 -0.9(4)
Cl10 B5 B15 B13 147.1(3)
B11 B5 B15 B13 -100.7(3)
B17 B5 B15 B13 -63.6(4)
B24 B5 B15 B13 37.9(3)
C26 C25 B27 Cl8 -3.7(6)
B5 C25 B27 Cl8 147.9(3)
B17 C25 B27 Cl8 -145.2(3)
B24 C25 B27 Cl8 111.4(4)
B9 C25 B27 Cl8 -108.2(4)
C26 C25 B27 B13 -154.1(4)
B5 C25 B27 B13 -2.5(4)
B17 C25 B27 B13 64.3(4)
B24 C25 B27 B13 -39.1(3)
B9 C25 B27 B13 101.4(3)
C26 C25 B27 B24 -115.1(5)
B5 C25 B27 B24 36.6(3)
B17 C25 B27 B24 103.4(4)
B9 C25 B27 B24 140.4(3)
C26 C25 B27 B12 142.8(4)
B5 C25 B27 B12 -65.6(4)
B17 C25 B27 B12 1.2(5)
B24 C25 B27 B12 -102.2(4)
B9 C25 B27 B12 38.2(3)
C26 C25 B27 B9 104.5(4)
B5 C25 B27 B9 -103.9(3)
B17 C25 B27 B9 -37.0(3)
B24 C25 B27 B9 -140.4(3)
B24 B13 B27 C25 39.2(3)
Cl9 B13 B27 C25 149.7(3)
B20 B13 B27 C25 -61.6(4)
B12 B13 B27 C25 -99.6(3)
B15 B13 B27 C25 1.9(4)
B24 B13 B27 Cl8 -109.1(4)
Cl9 B13 B27 Cl8 1.3(6)
B20 B13 B27 Cl8 150.0(3)
B12 B13 B27 Cl8 112.0(4)
B15 B13 B27 Cl8 -146.5(3)
Cl9 B13 B27 B24 110.4(4)
B20 B13 B27 B24 -100.8(4)
B12 B13 B27 B24 -138.8(3)
B15 B13 B27 B24 -37.4(3)
B24 B13 B27 B12 138.8(3)
Cl9 B13 B27 B12 -110.7(4)
B20 B13 B27 B12 38.0(3)
B15 B13 B27 B12 101.5(3)
B24 B13 B27 B9 102.4(3)
Cl9 B13 B27 B9 -147.1(3)
B20 B13 B27 B9 1.6(4)
B12 B13 B27 B9 -36.4(3)
B15 B13 B27 B9 65.1(4)
B15 B24 B27 C25 -97.7(3)
Cl12 B24 B27 C25 113.4(4)
B13 B24 B27 C25 -135.8(3)
B5 B24 B27 C25 -34.0(3)
C25 B24 B27 Cl8 -108.8(4)
B15 B24 B27 Cl8 153.5(3)
Cl12 B24 B27 Cl8 4.7(6)
B13 B24 B27 Cl8 115.4(4)
B5 B24 B27 Cl8 -142.7(3)
C25 B24 B27 B13 135.8(3)
B15 B24 B27 B13 38.1(3)
Cl12 B24 B27 B13 -110.7(4)
B5 B24 B27 B13 101.9(4)
C25 B24 B27 B12 98.8(3)
B15 B24 B27 B12 1.1(4)
Cl12 B24 B27 B12 -147.7(3)
B13 B24 B27 B12 -37.0(3)
B5 B24 B27 B12 64.9(4)
C25 B24 B27 B9 35.8(3)
B15 B24 B27 B9 -61.9(4)
Cl12 B24 B27 B9 149.2(3)
B13 B24 B27 B9 -100.1(4)
B5 B24 B27 B9 1.8(5)
B9 B12 B27 C25 -38.6(3)
Cl7 B12 B27 C25 -149.1(3)
B10 B12 B27 C25 -0.4(4)
B13 B12 B27 C25 100.4(4)
B20 B12 B27 C25 62.9(4)
B9 B12 B27 Cl8 106.2(4)
Cl7 B12 B27 Cl8 -4.3(5)
B10 B12 B27 Cl8 144.4(3)
B13 B12 B27 Cl8 -114.8(4)
B20 B12 B27 Cl8 -152.3(3)
B9 B12 B27 B13 -139.0(3)
Cl7 B12 B27 B13 110.5(4)
B10 B12 B27 B13 -100.8(4)
B20 B12 B27 B13 -37.5(3)
B9 B12 B27 B24 -102.1(4)
Cl7 B12 B27 B24 147.4(3)
B10 B12 B27 B24 -63.9(4)
B13 B12 B27 B24 36.9(3)
B20 B12 B27 B24 -0.6(4)
Cl7 B12 B27 B9 -110.5(4)
B10 B12 B27 B9 38.1(3)
B13 B12 B27 B9 139.0(3)
B20 B12 B27 B9 101.5(3)
Cl4 B9 B27 C25 -109.2(4)
B12 B9 B27 C25 136.3(3)
B10 B9 B27 C25 98.1(3)
B17 B9 B27 C25 35.1(3)
Cl4 B9 B27 Cl8 0.5(5)
C25 B9 B27 Cl8 109.7(4)
B12 B9 B27 Cl8 -114.0(4)
B10 B9 B27 Cl8 -152.3(3)
B17 B9 B27 Cl8 144.8(3)
Cl4 B9 B27 B13 151.3(3)
C25 B9 B27 B13 -99.5(4)
B12 B9 B27 B13 36.8(3)
B10 B9 B27 B13 -1.5(4)
B17 B9 B27 B13 -64.4(4)
Cl4 B9 B27 B24 -145.1(3)
C25 B9 B27 B24 -35.9(3)
B12 B9 B27 B24 100.4(4)
B10 B9 B27 B24 62.2(4)
B17 B9 B27 B24 -0.8(4)
Cl4 B9 B27 B12 114.5(4)
C25 B9 B27 B12 -136.3(3)
B10 B9 B27 B12 -38.3(3)
B17 B9 B27 B12 -101.2(3)
B5 C25 C26 C27 -71.3(6)
B27 C25 C26 C27 77.9(6)
B17 C25 C26 C27 -142.1(5)
B24 C25 C26 C27 3.5(7)
B9 C25 C26 C27 149.1(5)
